data_7709211
loop_
_publ_author_name
'L\'opez-Cabrelles, Javier'
'Ma\~nas-Valero, Samuel'
'Vit\'orica-Yrez\'abal, I\~nigo J'
'Bereciartua, Pablo J.'
'Coronado, Eugenio'
'M\'inguez Espallargas, Guillermo'

_publ_section_title
;
 A fluorinated 2D magnetic coordination polymer.
;
_journal_issue 5
_journal_name_full 'Dalton transactions (Cambridge, England : 2003)'
_journal_page_first 1861
_journal_page_last 1865
_journal_paper_doi 10.1039/d1dt03734j
_journal_volume 51
_journal_year 2022
_chemical_formula_moiety '0.5(C28 H16 F4 Fe2 N8)'
_chemical_formula_sum 'C14 H8 F2 Fe N4'
_chemical_formula_weight 326.09
_space_group_crystal_system monoclinic
_space_group_IT_number 15
_space_group_name_Hall '-C 2yc'
_space_group_name_H-M_alt 'C 1 2/c 1'
_atom_sites_solution_hydrogens geom
_atom_sites_solution_primary dual
_audit_creation_date 2017-05-23
_audit_creation_method
;
Olex2 1.2
(compiled 2017.03.28 svn.r3405 for OlexSys, GUI svn.r5337)
;
_audit_update_record
;
2017-10-26 deposited with the CCDC.	2022-01-03 downloaded from the CCDC.
;
_cell_angle_alpha 90
_cell_angle_beta 97.498(6)
_cell_angle_gamma 90
_cell_formula_units_Z 4
_cell_length_a 8.2727(5)
_cell_length_b 8.2567(4)
_cell_length_c 19.3526(14)
_cell_measurement_reflns_used 7235
_cell_measurement_temperature 100.00(14)
_cell_measurement_theta_max 26.5260
_cell_measurement_theta_min 3.4690
_cell_volume 1310.58(14)
_computing_cell_refinement 'CrysAlisPro 1.171.39.27b (Rigaku OD, 2015)'
_computing_data_collection 'CrysAlisPro 1.171.39.27b (Rigaku OD, 2015)'
_computing_data_reduction 'CrysAlisPro 1.171.39.27b (Rigaku OD, 2015)'
_computing_molecular_graphics 'Olex2 (Dolomanov et al., 2009)'
_computing_publication_material 'Olex2 (Dolomanov et al., 2009)'
_computing_structure_refinement 'ShelXL (Sheldrick, 2015)'
_computing_structure_solution 'ShelXT (Sheldrick, 2015)'
_diffrn_ambient_environment N~2~
_diffrn_ambient_temperature 100.00(14)
_diffrn_detector 'CCD plate'
_diffrn_measured_fraction_theta_full 0.999
_diffrn_measured_fraction_theta_max 0.999
_diffrn_measurement_details
;
List of Runs (angles in degrees, time in seconds):

  # Type    Start    End  Width  t~exp~   \w     \q     \k     \f   Frames
#--------------------------------------------------------------------------
  1  \w    -48.00  82.00   1.00   20.00    --   -7.30  76.00  90.00  130
  2  \w    -39.00  33.00   1.00   20.00    --   -7.30 -76.00 -60.00   72
  3  \w    -96.00  32.00   1.00   20.00    --   -7.30 -38.00  90.00  128
  4  \w    -48.00  31.00   1.00   20.00    --   -7.30  76.00-150.00   79
  5  \w     44.00  82.00   1.00   20.00    --   -7.30  76.00-150.00   38
  6  \w    -48.00  31.00   1.00   20.00    --   -7.30  76.00 150.00   79
  7  \w     48.00  82.00   1.00   20.00    --   -7.30  76.00 150.00   34
  8  \w    -48.00  33.00   1.00   20.00    --   -7.30  76.00 -90.00   81
  9  \w     44.00  82.00   1.00   20.00    --   -7.30  76.00 -90.00   38
 10  \w    -47.00  63.00   1.00   20.00    --   -7.30  38.00  60.00  110
;
_diffrn_measurement_device 'four-circle diffractometer'
_diffrn_measurement_device_type 'XtaLAB AFC11 (RINC): Kappa single'
_diffrn_measurement_method '\w scans'
_diffrn_orient_matrix_type 'CrysAlisPro convention (1999,Acta A55,543-557)'
_diffrn_orient_matrix_UB_11 0.0827045000
_diffrn_orient_matrix_UB_12 -0.0250792000
_diffrn_orient_matrix_UB_13 0.0042425000
_diffrn_orient_matrix_UB_21 -0.0068520000
_diffrn_orient_matrix_UB_22 -0.0190862000
_diffrn_orient_matrix_UB_23 -0.0359978000
_diffrn_orient_matrix_UB_31 0.0242988000
_diffrn_orient_matrix_UB_32 0.0798780000
_diffrn_orient_matrix_UB_33 -0.0073666000
_diffrn_radiation_monochromator graphite
_diffrn_radiation_probe x-ray
_diffrn_radiation_type MoK\a
_diffrn_radiation_wavelength 0.71073
_diffrn_reflns_av_R_equivalents 0.0614
_diffrn_reflns_av_unetI/netI 0.0217
_diffrn_reflns_Laue_measured_fraction_full 0.999
_diffrn_reflns_Laue_measured_fraction_max 0.999
_diffrn_reflns_limit_h_max 10
_diffrn_reflns_limit_h_min -10
_diffrn_reflns_limit_k_max 10
_diffrn_reflns_limit_k_min -10
_diffrn_reflns_limit_l_max 24
_diffrn_reflns_limit_l_min -24
_diffrn_reflns_number 13800
_diffrn_reflns_point_group_measured_fraction_full 0.999
_diffrn_reflns_point_group_measured_fraction_max 0.999
_diffrn_reflns_theta_full 25.242
_diffrn_reflns_theta_max 26.370
_diffrn_reflns_theta_min 2.123
_diffrn_source 'fine-focus sealed X-ray tube'
_diffrn_source_type 'Enhance (Mo) X-ray Source'
_exptl_absorpt_coefficient_mu 1.171
_exptl_absorpt_correction_T_max 1.00000
_exptl_absorpt_correction_T_min 0.69002
_exptl_absorpt_correction_type multi-scan
_exptl_absorpt_process_details
;
CrysAlisPro 1.171.39.27b (Rigaku Oxford Diffraction, 2015)
Empirical absorption correction using spherical harmonics,
 implemented in SCALE3 ABSPACK scaling algorithm.
;
_exptl_crystal_colour 'clear light colourless'
_exptl_crystal_colour_lustre clear
_exptl_crystal_colour_modifier light
_exptl_crystal_colour_primary colourless
_exptl_crystal_density_diffrn 1.653
_exptl_crystal_description block
_exptl_crystal_F_000 656
_exptl_crystal_size_max 0.15
_exptl_crystal_size_mid 0.15
_exptl_crystal_size_min 0.1
_refine_diff_density_max 1.534
_refine_diff_density_min -0.813
_refine_diff_density_rms 0.111
_refine_ls_extinction_method none
_refine_ls_goodness_of_fit_ref 1.222
_refine_ls_hydrogen_treatment constr
_refine_ls_matrix_type full
_refine_ls_number_parameters 170
_refine_ls_number_reflns 1350
_refine_ls_number_restraints 135
_refine_ls_restrained_S_all 1.170
_refine_ls_R_factor_all 0.0594
_refine_ls_R_factor_gt 0.0585
_refine_ls_shift/su_max 0.000
_refine_ls_shift/su_mean 0.000
_refine_ls_structure_factor_coef Fsqd
_refine_ls_weighting_details 'w=1/[\s^2^(Fo^2^)+(0.0558P)^2^+11.5144P] where P=(Fo^2^+2Fc^2^)/3'
_refine_ls_weighting_scheme calc
_refine_ls_wR_factor_gt 0.1524
_refine_ls_wR_factor_ref 0.1529
_reflns_Friedel_coverage 0.000
_reflns_number_gt 1307
_reflns_number_total 1350
_reflns_threshold_expression 'I > 2\s(I)'
_cod_data_source_file d1dt03734j2.cif
_cod_data_source_block rivy6
_cod_depositor_comments 'Adding full bibliography for 7709211.cif.'
_cod_database_code 7709211
_shelxl_version_number 2014/6
_chemical_oxdiff_formula FeN4F2C20H20
_shelx_space_group_comment
;
The symmetry employed for this shelxl refinement is uniquely defined
by the following loop, which should always be used as a source of
symmetry information in preference to the above space-group names.
They are only intended as comments.
;
_diffrn_oxdiff_ac3_digest_frames
;
01fdf04fde615f421bcda037efac789bc1007895ef1
;
_reflns_odcompleteness_completeness 99.86
_reflns_odcompleteness_iscentric 1
_reflns_odcompleteness_theta 26.32
_olex2_refinement_description
;
1. Fixed Uiso
 At 1.2 times of:
  All C(H) groups
2. Uiso/Uaniso restraints and constraints
F1 \\sim F3 \\sim F4 \\sim F2: within 2A with sigma of 0.002 and sigma for
terminal atoms of 0.004
Uanis(F3) = Uanis(F4)
3. Rigid body (RIGU) restrains
 F1, F2, C7, C6, C5, C4, C9, C8, N1, C2, N3
 with sigma for 1-2 distances of 0.002 and sigma for 1-3 distances of 0.002
 F3, F4, C14, C13, C12, C11, C16, C15, C10, N1, N3
 with sigma for 1-2 distances of 0.002 and sigma for 1-3 distances of 0.002
4. Others
 Sof(H13)=Sof(F4)=0.5*(1-FVAR(2))
 Sof(H14)=Sof(F3)=0.5*FVAR(2)
 Sof(H7)=Sof(F1)=0.5*(1-FVAR(3))
 Sof(H6)=Sof(F2)=0.5*FVAR(3)
 Fixed Sof: C13(0.5) C14(0.5) C11(0.5) C2(0.5) H2(0.5) C10(0.5) H10(0.5)
 C16(0.5) C5(0.5) H5(0.5) C4(0.5) C9(0.5) C8(0.5) H8(0.5) C7(0.5) C6(0.5)
 C15(0.5) H15(0.5) C12(0.5) H12(0.5)
5.a Aromatic/amide H refined with riding coordinates:
 C13(H13), C14(H14), C2(H2), C10(H10), C5(H5), C8(H8), C7(H7), C6(H6),
 C15(H15), C12(H12)
5.b Fitted hexagon refined as free rotating group:
 C5(C4,C9,C8,C7,C6)
;
_olex2_submission_special_instructions 'No special instructions were received'
_oxdiff_exptl_absorpt_empirical_details
;
Empirical correction (ABSPACK) includes:
- Absorption correction using spherical harmonics
- Frame scaling
;
_oxdiff_exptl_absorpt_empirical_full_max 1.274
_oxdiff_exptl_absorpt_empirical_full_min 0.812

loop_
_space_group_symop_operation_xyz
'x, y, z'
'-x, y, -z+1/2'
'x+1/2, y+1/2, z'
'-x+1/2, y+1/2, -z+1/2'
'-x, -y, -z'
'x, -y, z-1/2'
'-x+1/2, -y+1/2, -z'
'x+1/2, -y+1/2, z-1/2'

loop_
_atom_site_label
_atom_site_type_symbol
_atom_site_fract_x
_atom_site_fract_y
_atom_site_fract_z
_atom_site_U_iso_or_equiv
_atom_site_adp_type
_atom_site_occupancy
_atom_site_site_symmetry_order
_atom_site_calc_flag
_atom_site_refinement_flags_posn
_atom_site_refinement_flags_adp
_atom_site_refinement_flags_occupancy
_atom_site_disorder_assembly
_atom_site_disorder_group
Fe1 Fe 1.0000 0.67422(9) 0.7500 0.0189(3) Uani 1 2 d S T P . .
N3 N 0.6384(4) 0.3273(4) 0.70001(19) 0.0222(7) Uani 1 1 d . U . . .
N1 N 0.8323(4) 0.5206(4) 0.69921(19) 0.0218(7) Uani 1 1 d . U . . .
C13 C 0.4138(13) 0.5863(14) 0.5624(6) 0.036(2) Uani 0.5 1 d . U . A -1
H13 H 0.3171 0.5983 0.5324 0.043 Uiso 0.380(8) 1 calc R . . B -1
C14 C 0.5356(14) 0.7028(13) 0.5627(6) 0.036(2) Uani 0.5 1 d . U . A -1
H14 H 0.5158 0.7911 0.5329 0.044 Uiso 0.120(8) 1 calc R . . B -1
C11 C 0.5807(9) 0.4439(10) 0.6495(4) 0.0211(14) Uani 0.5 1 d . U . A -1
C2 C 0.7028(10) 0.4637(10) 0.7274(5) 0.0230(15) Uani 0.5 1 d . U . A -2
H2 H 0.6614 0.5165 0.7638 0.028 Uiso 0.5 1 calc R . . A -2
C10 C 0.7827(10) 0.3857(11) 0.7272(5) 0.0235(15) Uani 0.5 1 d . U . A -1
H10 H 0.8459 0.3343 0.7641 0.028 Uiso 0.5 1 calc R . . A -1
C16 C 0.7027(9) 0.5623(10) 0.6484(4) 0.0209(13) Uani 0.5 1 d . U . A -1
C5 C 0.7407(6) 0.1539(6) 0.6060(3) 0.0275(16) Uani 0.5 1 d . U . A -2
H5 H 0.6621 0.0735 0.6064 0.033 Uiso 0.5 1 calc R . . A -2
C4 C 0.7397(5) 0.2870(6) 0.6499(3) 0.0205(13) Uani 0.5 1 d G U . A -2
C9 C 0.8571(6) 0.4073(5) 0.6494(3) 0.0209(14) Uani 0.5 1 d G U . A -2
C8 C 0.9755(6) 0.3945(7) 0.6049(3) 0.0290(17) Uani 0.5 1 d G U . A -2
H8 H 1.0540 0.4749 0.6045 0.035 Uiso 0.5 1 calc R . . A -2
C7 C 0.9765(7) 0.2614(8) 0.5609(3) 0.0322(19) Uani 0.5 1 d G U . A -2
H7 H 1.0557 0.2528 0.5312 0.039 Uiso 0.133(12) 1 calc R . . C -2
C6 C 0.8591(8) 0.1411(7) 0.5615(3) 0.034(2) Uani 0.5 1 d G U . A -2
H6 H 0.8598 0.0521 0.5321 0.041 Uiso 0.367(12) 1 calc R . . C -2
C15 C 0.6818(11) 0.6953(10) 0.6040(5) 0.0274(16) Uani 0.5 1 d . U . A -1
H15 H 0.7622 0.7735 0.6026 0.033 Uiso 0.5 1 calc R . . A -1
C12 C 0.4340(10) 0.4551(11) 0.6052(5) 0.0288(17) Uani 0.5 1 d . U . A -1
H12 H 0.3535 0.3764 0.6050 0.035 Uiso 0.5 1 calc R . . A -1
F3 F 0.286(4) 0.597(4) 0.5161(16) 0.049(2) Uani 0.120(8) 1 d . U . A -5
F4 F 0.5053(14) 0.8320(11) 0.5181(5) 0.049(2) Uani 0.380(8) 1 d . U . A -6
F2 F 1.0873(11) 0.2486(14) 0.5183(5) 0.046(3) Uani 0.367(12) 1 d . U . A -3
F1 F 0.856(4) 0.025(4) 0.5180(15) 0.058(10) Uani 0.133(12) 1 d . U . A -4

loop_
_atom_site_aniso_label
_atom_site_aniso_U_11
_atom_site_aniso_U_22
_atom_site_aniso_U_33
_atom_site_aniso_U_23
_atom_site_aniso_U_13
_atom_site_aniso_U_12
Fe1 0.0070(4) 0.0116(4) 0.0390(5) 0.000 0.0063(3) 0.000
N3 0.0130(13) 0.0197(15) 0.0344(16) -0.0003(12) 0.0052(12) -0.0025(11)
N1 0.0123(13) 0.0182(15) 0.0357(16) 0.0005(12) 0.0058(12) -0.0026(11)
C13 0.030(4) 0.033(4) 0.043(5) 0.007(4) -0.003(3) -0.001(3)
C14 0.033(3) 0.031(4) 0.044(5) 0.009(3) -0.004(3) 0.000(3)
C11 0.015(2) 0.017(3) 0.032(3) -0.002(2) 0.0056(19) -0.0001(19)
C2 0.014(3) 0.020(3) 0.037(3) -0.001(2) 0.006(2) -0.002(2)
C10 0.013(2) 0.022(3) 0.036(3) 0.003(2) 0.004(2) -0.002(2)
C16 0.014(2) 0.018(2) 0.032(3) -0.002(2) 0.007(2) 0.0005(19)
C5 0.022(3) 0.023(3) 0.038(3) -0.004(3) 0.006(3) -0.001(2)
C4 0.013(2) 0.017(2) 0.032(3) 0.002(2) 0.004(2) 0.000(2)
C9 0.013(2) 0.018(3) 0.032(3) 0.002(2) 0.004(2) -0.001(2)
C8 0.016(3) 0.037(4) 0.035(3) -0.002(3) 0.007(3) -0.003(3)
C7 0.023(4) 0.040(4) 0.034(4) -0.003(3) 0.006(3) -0.001(3)
C6 0.027(4) 0.038(4) 0.040(4) -0.008(3) 0.010(4) -0.003(3)
C15 0.028(3) 0.020(3) 0.034(3) 0.002(2) 0.004(2) -0.001(2)
C12 0.017(3) 0.030(3) 0.039(4) 0.003(3) 0.001(2) -0.003(2)
F3 0.056(6) 0.038(5) 0.050(5) 0.021(4) -0.012(4) -0.001(4)
F4 0.056(6) 0.038(5) 0.050(5) 0.021(4) -0.012(4) -0.001(4)
F2 0.029(5) 0.066(7) 0.048(5) -0.014(5) 0.024(4) -0.006(5)
F1 0.07(2) 0.052(18) 0.056(17) -0.027(14) 0.014(14) 0.017(16)

loop_
_atom_type_symbol
_atom_type_description
_atom_type_scat_dispersion_real
_atom_type_scat_dispersion_imag
_atom_type_scat_source
C C 0.0033 0.0016 'International Tables Vol C Tables 4.2.6.8 and 6.1.1.4'
H H 0.0000 0.0000 'International Tables Vol C Tables 4.2.6.8 and 6.1.1.4'
F F 0.0171 0.0103 'International Tables Vol C Tables 4.2.6.8 and 6.1.1.4'
Fe Fe 0.3463 0.8444 'International Tables Vol C Tables 4.2.6.8 and 6.1.1.4'
N N 0.0061 0.0033 'International Tables Vol C Tables 4.2.6.8 and 6.1.1.4'

loop_
_geom_angle_atom_site_label_1
_geom_angle_atom_site_label_2
_geom_angle_atom_site_label_3
_geom_angle
_geom_angle_site_symmetry_1
_geom_angle_site_symmetry_3
_geom_angle_publ_flag
N3 Fe1 N3 103.1(2) 3 4_656 ?
N3 Fe1 N1 103.08(14) 4_656 . ?
N3 Fe1 N1 123.24(14) 4_656 2_756 ?
N3 Fe1 N1 123.24(14) 3 . ?
N3 Fe1 N1 103.08(14) 3 2_756 ?
N1 Fe1 N1 102.9(2) . 2_756 ?
C11 N3 Fe1 126.4(4) . 3_445 ?
C2 N3 Fe1 124.0(4) . 3_445 ?
C2 N3 C4 103.5(5) . . ?
C10 N3 Fe1 124.7(4) . 3_445 ?
C10 N3 C11 103.4(5) . . ?
C4 N3 Fe1 127.3(3) . 3_445 ?
C2 N1 Fe1 123.3(4) . . ?
C2 N1 C9 104.2(5) . . ?
C10 N1 Fe1 123.6(4) . . ?
C10 N1 C16 104.1(5) . . ?
C16 N1 Fe1 126.7(4) . . ?
C9 N1 Fe1 127.3(3) . . ?
C14 C13 H13 119.5 . . ?
C12 C13 H13 119.5 . . ?
C12 C13 C14 121.0(10) . . ?
C13 C14 H14 118.0 . . ?
C15 C14 C13 123.9(10) . . ?
C15 C14 H14 118.0 . . ?
C16 C11 N3 107.8(6) . . ?
C12 C11 N3 131.3(7) . . ?
C12 C11 C16 120.9(8) . . ?
N3 C2 N1 115.6(7) . . ?
N3 C2 H2 122.2 . . ?
N1 C2 H2 122.2 . . ?
N3 C10 H10 121.6 . . ?
N1 C10 N3 116.8(7) . . ?
N1 C10 H10 121.6 . . ?
N1 C16 C11 107.7(7) . . ?
C15 C16 N1 130.5(7) . . ?
C15 C16 C11 121.7(8) . . ?
C4 C5 H5 120.0 . . ?
C4 C5 C6 120.0 . . ?
C6 C5 H5 120.0 . . ?
C5 C4 N3 131.5(3) . . ?
C5 C4 C9 120.0 . . ?
C9 C4 N3 108.5(3) . . ?
N1 C9 C4 108.2(3) . . ?
N1 C9 C8 131.8(3) . . ?
C8 C9 C4 120.0 . . ?
C9 C8 H8 120.0 . . ?
C9 C8 C7 120.0 . . ?
C7 C8 H8 120.0 . . ?
C8 C7 H7 120.0 . . ?
C8 C7 C6 120.0 . . ?
C6 C7 H7 120.0 . . ?
C5 C6 H6 120.0 . . ?
C7 C6 C5 120.0 . . ?
C7 C6 H6 120.0 . . ?
C14 C15 C16 115.3(8) . . ?
C14 C15 H15 122.3 . . ?
C16 C15 H15 122.3 . . ?
C13 C12 C11 117.1(9) . . ?
C13 C12 H12 121.5 . . ?
C11 C12 H12 121.5 . . ?

loop_
_geom_bond_atom_site_label_1
_geom_bond_atom_site_label_2
_geom_bond_distance
_geom_bond_site_symmetry_2
_geom_bond_publ_flag
Fe1 N3 2.033(3) 3 ?
Fe1 N3 2.033(3) 4_656 ?
Fe1 N1 2.036(3) . ?
Fe1 N1 2.036(3) 2_756 ?
N3 Fe1 2.033(3) 3_445 ?
N3 C11 1.410(9) . ?
N3 C2 1.327(9) . ?
N3 C10 1.331(9) . ?
N3 C4 1.402(5) . ?
N1 C2 1.349(9) . ?
N1 C10 1.327(9) . ?
N1 C16 1.399(9) . ?
N1 C9 1.379(5) . ?
C13 H13 0.9300 . ?
C13 C14 1.392(15) . ?
C13 C12 1.361(14) . ?
C13 F3 1.30(3) . ?
C14 H14 0.9300 . ?
C14 C15 1.362(14) . ?
C14 F4 1.375(13) . ?
C11 C16 1.407(11) . ?
C11 C12 1.394(11) . ?
C2 H2 0.9300 . ?
C10 H10 0.9300 . ?
C16 C15 1.391(12) . ?
C5 H5 0.9300 . ?
C5 C4 1.3900 . ?
C5 C6 1.3900 . ?
C4 C9 1.3900 . ?
C9 C8 1.3900 . ?
C8 H8 0.9300 . ?
C8 C7 1.3900 . ?
C7 H7 0.9300 . ?
C7 C6 1.3900 . ?
C7 F2 1.316(8) . ?
C6 H6 0.9300 . ?
C6 F1 1.27(3) . ?
C15 H15 0.9300 . ?
C12 H12 0.9300 . ?
